data_9001263
loop_
_publ_author_name
'Hughes J M'
'Cameron M'
'Crowley K D'

_publ_section_title
;
 Crystal structures of natural ternary apatites: Solid solution in the
 Ca5(PO4)3X (X = F,OH,Cl) system
;
_journal_name_full 'American Mineralogist'
_journal_page_first 295
_journal_page_last 304
_journal_volume 75
_journal_year 1990
_chemical_formula_sum 'Ca5 Cl0.47 F0.29 H O12.24 P3'
_chemical_name_mineral Chlorapatite
_space_group_IT_number 14
_symmetry_space_group_name_Hall '-P 2bc'
_symmetry_space_group_name_H-M 'P 1 1 21/b'
_cell_angle_alpha 90
_cell_angle_beta 90
_cell_angle_gamma 119.9739
_cell_formula_units_Z 4
_cell_length_a 9.4877
_cell_length_b 18.9628
_cell_length_c 6.8224
_cell_volume 1063.274
_cod_original_formula_sum 'Ca5 P3 O12.24 Cl.47 F.29 H'
_cod_database_code 9001263

loop_
_symmetry_equiv_pos_as_xyz
x,y,z
x,1/2+y,1/2-z
-x,1/2-y,1/2+z
-x,-y,-z

loop_
_atom_site_label
_atom_site_fract_x
_atom_site_fract_y
_atom_site_fract_z
_atom_site_occupancy
_atom_site_U_iso_or_equiv
_atom_site_type_symbol
_atom_site_attached_hydrogens
Ca11 0.33130 0.58243 0.00200 1.00000 0.01444 Ca 0
Ca12 0.33560 0.58434 0.49800 1.00000 0.01912 Ca 0
Ca21 0.25110 0.24809 0.24980 1.00000 0.01874 Ca 0
Ca22 -0.00380 0.62258 0.74920 1.00000 0.01874 Ca 0
Ca23 0.25500 0.37554 0.75030 1.00000 0.01887 Ca 0
P1 0.40180 0.43534 0.25050 1.00000 0.01279 P 0
P2 0.62920 0.26557 0.25080 1.00000 0.01292 P 0
P3 0.03120 0.45093 0.75020 1.00000 0.01292 P 0
O11 0.33460 0.49390 0.25100 1.00000 0.01786 O 0
O12 0.48800 0.32680 0.75110 1.00000 0.01786 O 0
O13 0.15340 0.58290 0.24920 1.00000 0.01786 O 0
O21 0.58940 0.48250 0.24650 1.00000 0.02064 O 0
O22 0.53460 0.31210 0.24900 1.00000 0.02052 O 0
O23 0.12420 0.54470 0.74760 1.00000 0.02026 O 0
O31 0.34410 0.38000 0.07090 1.00000 0.02533 O 0
O32 0.73990 0.29260 0.07100 1.00000 0.02394 O 0
O33 0.08460 0.42170 0.57100 1.00000 0.02444 O 0
O34 0.35080 0.38170 0.43310 1.00000 0.02533 O 0
O35 0.73650 0.29320 0.43290 1.00000 0.02660 O 0
O36 0.08650 0.42580 0.93380 1.00000 0.02596 O 0
ClB 0.00000 0.25070 0.13000 0.23500 0.01760 Cl 0
ClA 0.00000 0.24940 0.43450 0.23500 0.01545 Cl 0
F 0.00000 0.25020 0.23700 0.29000 0.01773 F 0
O-H 0.00060 0.24980 0.34000 0.24000 0.00177 O 1

loop_
_cod_changelog_entry_id
_cod_changelog_entry_author
_cod_changelog_entry_date
_cod_changelog_entry_text
1
;cod-tools version 3.8.0
Id: cif_guess_AMCSD_atom_types 9581 2023-05-17 12:35:41Z saulius
;
2023-05-18T11:36:37+03:00
;Derived atom types and hydrogen counts
from atom names that follow the AMCSD naming convention
(Wat == water, O-H == hydroxyl).
;
